data_4079581
loop_
_publ_author_name
'Budanow, Alexandra'
'Sinke, Tanja'
'Tillmann, Jan'
'Bolte, Michael'
'Wagner, Matthias'
'Lerner, Hans-Wolfram'

_publ_section_title
;
 Two-Coordinate Gallium Ion [tBu3Si-Ga-SitBu3]+and the Halonium Ions
 [tBu3Si-X-SitBu3]+(X = Br, I): Sources of the Supersilyl Cation [tBu3Si]+
;
_journal_issue 20
_journal_name_full Organometallics
_journal_page_first 7298
_journal_paper_doi 10.1021/om300854e
_journal_volume 31
_journal_year 2012
_chemical_formula_moiety 'C16 Al F36 O4, C24 H54 Ga Si2'
_chemical_formula_sum 'C40 H54 Al F36 Ga O4 Si2'
_chemical_formula_weight 1435.71
_chemical_name_systematic ?
_space_group_IT_number 14
_symmetry_cell_setting monoclinic
_symmetry_space_group_name_Hall '-P 2ybc'
_symmetry_space_group_name_H-M 'P 1 21/c 1'
_atom_sites_solution_hydrogens geom
_atom_sites_solution_primary direct
_atom_sites_solution_secondary difmap
_audit_creation_method SHELXL-97
_cell_angle_alpha 90.00
_cell_angle_beta 90.543(6)
_cell_angle_gamma 90.00
_cell_formula_units_Z 4
_cell_length_a 12.1771(9)
_cell_length_b 22.5073(16)
_cell_length_c 21.2123(14)
_cell_measurement_reflns_used 32390
_cell_measurement_temperature 173(2)
_cell_measurement_theta_max 26.845
_cell_measurement_theta_min 3.315
_cell_volume 5813.5(7)
_computing_cell_refinement 'X-Area (Stoe & Cie, 2001)'
_computing_data_collection 'X-Area (Stoe & Cie, 2001)'
_computing_data_reduction 'X-Area (Stoe & Cie, 2001)'
_computing_molecular_graphics 'XP in SHELXTL-Plus (Sheldrick, 1991)'
_computing_publication_material SHELXL97
_computing_structure_refinement 'SHELXL97 (Sheldrick, 2008) '
_computing_structure_solution 'SHELXS97 (Sheldrick, 2008) '
_diffrn_ambient_temperature 173(2)
_diffrn_measured_fraction_theta_full 0.998
_diffrn_measured_fraction_theta_max 0.992
_diffrn_measurement_device_type 'STOE IPDS II two-circle-diffractometer'
_diffrn_measurement_method \w
_diffrn_radiation_monochromator 'Genix 3D multilayer optics'
_diffrn_radiation_source 'Genix 3D I\mS microfocus X-ray source'
_diffrn_radiation_type MoK\a
_diffrn_radiation_wavelength 0.71073
_diffrn_reflns_av_R_equivalents 0.1321
_diffrn_reflns_av_sigmaI/netI 0.0900
_diffrn_reflns_limit_h_max 14
_diffrn_reflns_limit_h_min -15
_diffrn_reflns_limit_k_max 25
_diffrn_reflns_limit_k_min -28
_diffrn_reflns_limit_l_max 26
_diffrn_reflns_limit_l_min -26
_diffrn_reflns_number 77357
_diffrn_reflns_theta_full 25.00
_diffrn_reflns_theta_max 26.46
_diffrn_reflns_theta_min 3.33
_diffrn_standards_number 0
_exptl_absorpt_coefficient_mu 0.683
_exptl_absorpt_correction_T_max 0.9602
_exptl_absorpt_correction_T_min 0.8869
_exptl_absorpt_correction_type multi-scan
_exptl_absorpt_process_details 'X-Area (Stoe & Cie, 2001)'
_exptl_crystal_colour yellow
_exptl_crystal_density_diffrn 1.640
_exptl_crystal_density_method 'not measured'
_exptl_crystal_description block
_exptl_crystal_F_000 2888
_exptl_crystal_size_max 0.18
_exptl_crystal_size_mid 0.15
_exptl_crystal_size_min 0.06
_refine_diff_density_max 1.216
_refine_diff_density_min -0.973
_refine_diff_density_rms 0.125
_refine_ls_extinction_method none
_refine_ls_goodness_of_fit_ref 1.045
_refine_ls_hydrogen_treatment constr
_refine_ls_matrix_type full
_refine_ls_number_parameters 733
_refine_ls_number_reflns 11912
_refine_ls_number_restraints 798
_refine_ls_restrained_S_all 1.034
_refine_ls_R_factor_all 0.1750
_refine_ls_R_factor_gt 0.1191
_refine_ls_shift/su_max 0.000
_refine_ls_shift/su_mean 0.000
_refine_ls_structure_factor_coef Fsqd
_refine_ls_weighting_details 'calc w=1/[\s^2^(Fo^2^)+(0.1471P)^2^+32.4586P] where P=(Fo^2^+2Fc^2^)/3'
_refine_ls_weighting_scheme calc
_refine_ls_wR_factor_gt 0.2860
_refine_ls_wR_factor_ref 0.3210
_reflns_number_gt 7331
_reflns_number_total 11912
_reflns_threshold_expression I>2\s(I)
_cod_data_source_file om300854e_si_002.cif
_cod_data_source_block wa1446
_cod_depositor_comments
;
The following automatic conversions were performed:

'_symmetry_cell_setting' value 'Monoclinic' changed to 'monoclinic'
according to /home/saulius/struct/CIF-dictionaries/cif_core.dic
dictionary named 'cif_core.dic' version 2.4.2 from 2011-04-26.

Automatic conversion script
Id: cif_fix_values 1891 2012-01-12 08:04:46Z andrius 
;
_cod_original_sg_symbol_H-M P21/c
_cod_database_code 4079581

loop_
_symmetry_equiv_pos_as_xyz
'x, y, z'
'-x, y+1/2, -z+1/2'
'-x, -y, -z'
'x, -y-1/2, z-1/2'

loop_
_atom_site_label
_atom_site_type_symbol
_atom_site_fract_x
_atom_site_fract_y
_atom_site_fract_z
_atom_site_U_iso_or_equiv
_atom_site_adp_type
_atom_site_occupancy
_atom_site_symmetry_multiplicity
_atom_site_calc_flag
_atom_site_refinement_flags
_atom_site_disorder_assembly
_atom_site_disorder_group
Ga1 Ga 0.0000 0.5000 0.0000 0.0264(3) Uani 1 2 d S . .
Si1 Si 0.15731(15) 0.55828(9) 0.03431(9) 0.0257(4) Uani 1 1 d . . .
C51 C 0.1174(6) 0.5845(4) 0.1176(4) 0.048(2) Uani 1 1 d D . .
C52 C 0.1871(8) 0.6376(5) 0.1388(5) 0.063(3) Uani 1 1 d D . .
H52A H 0.2650 0.6266 0.1380 0.094 Uiso 1 1 calc R . .
H52B H 0.1669 0.6490 0.1817 0.094 Uiso 1 1 calc R . .
H52C H 0.1741 0.6711 0.1102 0.094 Uiso 1 1 calc R . .
C53 C 0.1337(9) 0.5339(5) 0.1655(4) 0.063(3) Uani 1 1 d D . .
H53A H 0.0895 0.4995 0.1526 0.095 Uiso 1 1 calc R . .
H53B H 0.1105 0.5473 0.2073 0.095 Uiso 1 1 calc R . .
H53C H 0.2114 0.5226 0.1671 0.095 Uiso 1 1 calc R . .
C54 C -0.0046(7) 0.6017(5) 0.1196(5) 0.066(3) Uani 1 1 d D . .
H54A H -0.0496 0.5677 0.1063 0.100 Uiso 1 1 calc R . .
H54B H -0.0181 0.6352 0.0911 0.100 Uiso 1 1 calc R . .
H54C H -0.0241 0.6131 0.1626 0.100 Uiso 1 1 calc R . .
C61 C 0.2752(6) 0.5034(3) 0.0305(4) 0.0388(18) Uani 1 1 d D . .
C62 C 0.3114(8) 0.4914(5) -0.0372(4) 0.060(3) Uani 1 1 d D . .
H62A H 0.2483 0.4775 -0.0622 0.089 Uiso 1 1 calc R . .
H62B H 0.3689 0.4609 -0.0372 0.089 Uiso 1 1 calc R . .
H62C H 0.3400 0.5281 -0.0557 0.089 Uiso 1 1 calc R . .
C63 C 0.2401(8) 0.4426(4) 0.0582(5) 0.052(2) Uani 1 1 d D . .
H63A H 0.2165 0.4479 0.1018 0.077 Uiso 1 1 calc R . .
H63B H 0.3024 0.4150 0.0571 0.077 Uiso 1 1 calc R . .
H63C H 0.1792 0.4263 0.0330 0.077 Uiso 1 1 calc R . .
C64 C 0.3756(7) 0.5250(4) 0.0689(5) 0.054(2) Uani 1 1 d D . .
H64A H 0.3537 0.5327 0.1125 0.081 Uiso 1 1 calc R . .
H64B H 0.4039 0.5617 0.0503 0.081 Uiso 1 1 calc R . .
H64C H 0.4329 0.4945 0.0684 0.081 Uiso 1 1 calc R . .
C71 C 0.1589(7) 0.6207(4) -0.0273(4) 0.048(2) Uani 1 1 d D . .
C72 C 0.1373(9) 0.5952(5) -0.0934(4) 0.058(3) Uani 1 1 d D . .
H72A H 0.1929 0.5650 -0.1028 0.088 Uiso 1 1 calc R . .
H72B H 0.1412 0.6271 -0.1246 0.088 Uiso 1 1 calc R . .
H72C H 0.0642 0.5770 -0.0949 0.088 Uiso 1 1 calc R . .
C73 C 0.2710(8) 0.6528(5) -0.0267(5) 0.068(3) Uani 1 1 d D . .
H73A H 0.2851 0.6696 0.0153 0.101 Uiso 1 1 calc R . .
H73B H 0.2701 0.6849 -0.0580 0.101 Uiso 1 1 calc R . .
H73C H 0.3291 0.6244 -0.0370 0.101 Uiso 1 1 calc R . .
C74 C 0.0687(8) 0.6674(4) -0.0160(6) 0.072(3) Uani 1 1 d D . .
H74A H 0.0789 0.6852 0.0258 0.108 Uiso 1 1 calc R . .
H74B H -0.0035 0.6483 -0.0184 0.108 Uiso 1 1 calc R . .
H74C H 0.0732 0.6984 -0.0483 0.108 Uiso 1 1 calc R . .
Ga2 Ga 0.0000 0.5000 0.5000 0.0332(3) Uani 1 2 d S . .
Si2 Si 0.14481(16) 0.56980(9) 0.47410(10) 0.0277(4) Uani 1 1 d . . .
C81 C 0.2778(10) 0.5255(6) 0.4738(6) 0.038(3) Uiso 0.560(11) 1 d PD A 1
C82 C 0.3757(16) 0.5660(9) 0.4922(11) 0.056(6) Uiso 0.560(11) 1 d PD A 1
H82A H 0.3611 0.5850 0.5329 0.085 Uiso 0.560(11) 1 calc PR A 1
H82B H 0.3853 0.5966 0.4599 0.085 Uiso 0.560(11) 1 calc PR A 1
H82C H 0.4427 0.5421 0.4956 0.085 Uiso 0.560(11) 1 calc PR A 1
C83 C 0.297(2) 0.4942(10) 0.4108(8) 0.087(7) Uiso 0.560(11) 1 d PD A 1
H83A H 0.2344 0.4687 0.4006 0.130 Uiso 0.560(11) 1 calc PR A 1
H83B H 0.3640 0.4699 0.4139 0.130 Uiso 0.560(11) 1 calc PR A 1
H83C H 0.3062 0.5240 0.3775 0.130 Uiso 0.560(11) 1 calc PR A 1
C84 C 0.2722(17) 0.4753(8) 0.5234(8) 0.062(5) Uiso 0.560(11) 1 d PD A 1
H84A H 0.2597 0.4925 0.5652 0.092 Uiso 0.560(11) 1 calc PR A 1
H84B H 0.3415 0.4532 0.5238 0.092 Uiso 0.560(11) 1 calc PR A 1
H84C H 0.2117 0.4483 0.5127 0.092 Uiso 0.560(11) 1 calc PR A 1
C81' C 0.2760(12) 0.5342(6) 0.5064(7) 0.031(4) Uiso 0.440(11) 1 d PD A 2
C82' C 0.375(2) 0.5646(11) 0.4738(13) 0.058(8) Uiso 0.440(11) 1 d PD A 2
H82D H 0.3684 0.5594 0.4281 0.087 Uiso 0.440(11) 1 calc PR A 2
H82E H 0.4434 0.5465 0.4889 0.087 Uiso 0.440(11) 1 calc PR A 2
H82F H 0.3751 0.6071 0.4839 0.087 Uiso 0.440(11) 1 calc PR A 2
C83' C 0.280(2) 0.5396(12) 0.5784(8) 0.073(8) Uiso 0.440(11) 1 d PD A 2
H83D H 0.2767 0.5817 0.5903 0.110 Uiso 0.440(11) 1 calc PR A 2
H83E H 0.3477 0.5220 0.5946 0.110 Uiso 0.440(11) 1 calc PR A 2
H83F H 0.2165 0.5188 0.5963 0.110 Uiso 0.440(11) 1 calc PR A 2
C84' C 0.2801(19) 0.4674(7) 0.4894(11) 0.056(6) Uiso 0.440(11) 1 d PD A 2
H84D H 0.2785 0.4629 0.4435 0.084 Uiso 0.440(11) 1 calc PR A 2
H84E H 0.2165 0.4472 0.5075 0.084 Uiso 0.440(11) 1 calc PR A 2
H84F H 0.3478 0.4499 0.5065 0.084 Uiso 0.440(11) 1 calc PR A 2
C91 C 0.1270(11) 0.6202(6) 0.5504(6) 0.047(4) Uiso 0.560(11) 1 d PD A 1
C92 C 0.1897(17) 0.6788(8) 0.5482(12) 0.073(6) Uiso 0.560(11) 1 d PD A 1
H92A H 0.2683 0.6708 0.5437 0.110 Uiso 0.560(11) 1 calc PR A 1
H92B H 0.1774 0.7010 0.5873 0.110 Uiso 0.560(11) 1 calc PR A 1
H92C H 0.1636 0.7024 0.5122 0.110 Uiso 0.560(11) 1 calc PR A 1
C93 C 0.0041(13) 0.6335(11) 0.5571(12) 0.080(7) Uiso 0.560(11) 1 d PD A 1
H93A H -0.0367 0.5961 0.5598 0.120 Uiso 0.560(11) 1 calc PR A 1
H93B H -0.0217 0.6561 0.5203 0.120 Uiso 0.560(11) 1 calc PR A 1
H93C H -0.0078 0.6569 0.5954 0.120 Uiso 0.560(11) 1 calc PR A 1
C94 C 0.1674(17) 0.5880(9) 0.6105(9) 0.077(6) Uiso 0.560(11) 1 d PD A 1
H94A H 0.1287 0.5501 0.6146 0.115 Uiso 0.560(11) 1 calc PR A 1
H94B H 0.1527 0.6128 0.6474 0.115 Uiso 0.560(11) 1 calc PR A 1
H94C H 0.2466 0.5807 0.6076 0.115 Uiso 0.560(11) 1 calc PR A 1
C91' C 0.0946(14) 0.6406(8) 0.5119(8) 0.055(6) Uiso 0.440(11) 1 d PD A 2
C92' C 0.003(2) 0.6732(14) 0.4750(13) 0.091(10) Uiso 0.440(11) 1 d PD A 2
H92D H -0.0607 0.6467 0.4699 0.137 Uiso 0.440(11) 1 calc PR A 2
H92E H 0.0298 0.6846 0.4333 0.137 Uiso 0.440(11) 1 calc PR A 2
H92F H -0.0193 0.7088 0.4982 0.137 Uiso 0.440(11) 1 calc PR A 2
C93' C 0.048(2) 0.6233(14) 0.5767(11) 0.084(9) Uiso 0.440(11) 1 d PD A 2
H93D H -0.0122 0.5952 0.5709 0.126 Uiso 0.440(11) 1 calc PR A 2
H93E H 0.0215 0.6590 0.5981 0.126 Uiso 0.440(11) 1 calc PR A 2
H93F H 0.1065 0.6049 0.6022 0.126 Uiso 0.440(11) 1 calc PR A 2
C94' C 0.1912(16) 0.6836(10) 0.5196(12) 0.058(6) Uiso 0.440(11) 1 d PD A 2
H94D H 0.2208 0.6933 0.4781 0.087 Uiso 0.440(11) 1 calc PR A 2
H94E H 0.2488 0.6650 0.5455 0.087 Uiso 0.440(11) 1 calc PR A 2
H94F H 0.1660 0.7200 0.5402 0.087 Uiso 0.440(11) 1 calc PR A 2
C101 C 0.0982(12) 0.6061(7) 0.3994(7) 0.053(4) Uiso 0.560(11) 1 d PD A 1
C102 C 0.1886(17) 0.6479(10) 0.3749(12) 0.083(7) Uiso 0.560(11) 1 d PD A 1
H10A H 0.2047 0.6784 0.4066 0.124 Uiso 0.560(11) 1 calc PR A 1
H10B H 0.1634 0.6670 0.3358 0.124 Uiso 0.560(11) 1 calc PR A 1
H10C H 0.2553 0.6249 0.3666 0.124 Uiso 0.560(11) 1 calc PR A 1
C103 C 0.068(2) 0.5588(9) 0.3502(10) 0.081(7) Uiso 0.560(11) 1 d PD A 1
H10D H 0.1312 0.5326 0.3434 0.121 Uiso 0.560(11) 1 calc PR A 1
H10E H 0.0477 0.5782 0.3104 0.121 Uiso 0.560(11) 1 calc PR A 1
H10F H 0.0058 0.5353 0.3653 0.121 Uiso 0.560(11) 1 calc PR A 1
C104 C -0.0032(16) 0.6459(11) 0.4084(13) 0.099(8) Uiso 0.560(11) 1 d PD A 1
H10G H 0.0133 0.6765 0.4400 0.148 Uiso 0.560(11) 1 calc PR A 1
H10H H -0.0651 0.6217 0.4227 0.148 Uiso 0.560(11) 1 calc PR A 1
H10I H -0.0225 0.6650 0.3683 0.148 Uiso 0.560(11) 1 calc PR A 1
C10' C 0.1444(15) 0.5725(8) 0.3805(8) 0.065(7) Uiso 0.440(11) 1 d PD A 2
C11' C 0.202(2) 0.5172(10) 0.3532(16) 0.099(11) Uiso 0.440(11) 1 d PD A 2
H11A H 0.2780 0.5158 0.3684 0.148 Uiso 0.440(11) 1 calc PR A 2
H11B H 0.2009 0.5195 0.3070 0.148 Uiso 0.440(11) 1 calc PR A 2
H11C H 0.1631 0.4813 0.3667 0.148 Uiso 0.440(11) 1 calc PR A 2
C12' C 0.0252(16) 0.5755(14) 0.3575(15) 0.082(9) Uiso 0.440(11) 1 d PD A 2
H12A H -0.0145 0.5403 0.3722 0.123 Uiso 0.440(11) 1 calc PR A 2
H12B H 0.0233 0.5767 0.3114 0.123 Uiso 0.440(11) 1 calc PR A 2
H12C H -0.0096 0.6113 0.3744 0.123 Uiso 0.440(11) 1 calc PR A 2
C13' C 0.2041(18) 0.6277(9) 0.3560(12) 0.056(6) Uiso 0.440(11) 1 d PD A 2
H13A H 0.2797 0.6280 0.3722 0.084 Uiso 0.440(11) 1 calc PR A 2
H13B H 0.1659 0.6635 0.3704 0.084 Uiso 0.440(11) 1 calc PR A 2
H13C H 0.2048 0.6270 0.3099 0.084 Uiso 0.440(11) 1 calc PR A 2
Al1 Al 0.35792(17) 0.24903(10) 0.28729(9) 0.0263(4) Uani 1 1 d . . .
O1 O 0.3790(5) 0.2548(3) 0.3673(2) 0.0438(14) Uani 1 1 d . . .
O2 O 0.3594(9) 0.1786(3) 0.2627(4) 0.087(3) Uani 1 1 d . B .
O3 O 0.4561(6) 0.2890(4) 0.2505(3) 0.073(3) Uani 1 1 d . . .
O4 O 0.2313(6) 0.2766(5) 0.2697(3) 0.083(3) Uani 1 1 d . . .
C11 C 0.3517(6) 0.2465(3) 0.4269(3) 0.0342(16) Uani 1 1 d D . .
C12 C 0.2450(6) 0.2108(4) 0.4331(3) 0.053(2) Uani 1 1 d D . .
F121 F 0.1584(5) 0.2394(4) 0.4127(4) 0.092(3) Uani 1 1 d D . .
F122 F 0.2484(7) 0.1626(4) 0.3991(5) 0.127(4) Uani 1 1 d D . .
F123 F 0.2234(6) 0.1933(4) 0.4899(3) 0.089(2) Uani 1 1 d D . .
C13 C 0.3275(7) 0.3090(4) 0.4555(4) 0.068(3) Uani 1 1 d D . .
F131 F 0.2661(8) 0.3408(3) 0.4168(5) 0.115(3) Uani 1 1 d D . .
F132 F 0.2833(10) 0.3070(5) 0.5112(4) 0.139(4) Uani 1 1 d D . .
F133 F 0.4178(6) 0.3392(3) 0.4623(4) 0.097(3) Uani 1 1 d D . .
C14 C 0.4428(8) 0.2179(5) 0.4649(5) 0.086(4) Uani 1 1 d D . .
F141 F 0.5382(5) 0.2417(5) 0.4509(5) 0.129(4) Uani 1 1 d D . .
F142 F 0.4280(9) 0.2226(7) 0.5262(4) 0.175(6) Uani 1 1 d D . .
F143 F 0.4477(7) 0.1611(4) 0.4558(7) 0.140(4) Uani 1 1 d D . .
C21 C 0.3878(8) 0.1267(4) 0.2375(4) 0.046(2) Uani 1 1 d D . .
C22 C 0.4701(16) 0.0891(11) 0.2786(9) 0.099(4) Uiso 0.585(10) 1 d PD B 1
F221 F 0.519(2) 0.0553(11) 0.2354(13) 0.175(10) Uiso 0.585(10) 1 d PD B 1
F222 F 0.566(2) 0.1159(13) 0.2778(14) 0.189(10) Uiso 0.585(10) 1 d PD B 1
F223 F 0.4176(17) 0.0758(9) 0.3307(9) 0.143(7) Uiso 0.585(10) 1 d PD B 1
C22' C 0.5046(17) 0.1106(8) 0.2615(9) 0.099(4) Uiso 0.415(10) 1 d PD B 2
F1' F 0.5163(16) 0.0536(8) 0.2740(10) 0.085(6) Uiso 0.415(10) 1 d PD B 2
F2' F 0.574(2) 0.1390(12) 0.2246(14) 0.135(9) Uiso 0.415(10) 1 d PD B 2
F3' F 0.5165(14) 0.1354(7) 0.3177(7) 0.071(5) Uiso 0.415(10) 1 d PD B 2
C23 C 0.2864(14) 0.0864(7) 0.2297(8) 0.099(4) Uiso 0.585(10) 1 d PD B 1
F231 F 0.3094(13) 0.0284(7) 0.2270(8) 0.092(5) Uiso 0.585(10) 1 d PD B 1
F232 F 0.2292(12) 0.0905(7) 0.2818(7) 0.090(4) Uiso 0.585(10) 1 d PD B 1
F233 F 0.2245(17) 0.1081(9) 0.1835(9) 0.142(7) Uiso 0.585(10) 1 d PD B 1
C23' C 0.2989(15) 0.0797(9) 0.2510(9) 0.099(4) Uiso 0.415(10) 1 d PD B 2
F4' F 0.308(2) 0.0650(11) 0.3112(10) 0.118(8) Uiso 0.415(10) 1 d PD B 2
F5' F 0.2953(17) 0.0417(9) 0.2031(10) 0.081(6) Uiso 0.415(10) 1 d PD B 2
F6' F 0.1976(15) 0.0999(9) 0.2485(10) 0.087(6) Uiso 0.415(10) 1 d PD B 2
C24 C 0.4372(15) 0.1380(7) 0.1692(8) 0.099(4) Uiso 0.585(10) 1 d PD B 1
F241 F 0.4525(12) 0.0838(6) 0.1469(7) 0.091(4) Uiso 0.585(10) 1 d PD B 1
F242 F 0.3846(16) 0.1831(7) 0.1433(8) 0.109(6) Uiso 0.585(10) 1 d PD B 1
F243 F 0.5368(14) 0.1612(8) 0.1755(9) 0.118(6) Uiso 0.585(10) 1 d PD B 1
C24' C 0.382(2) 0.1403(11) 0.1677(8) 0.099(4) Uiso 0.415(10) 1 d PD B 2
F7' F 0.441(3) 0.1857(11) 0.1507(14) 0.127(10) Uiso 0.415(10) 1 d PD B 2
F8' F 0.4114(18) 0.1087(10) 0.1201(10) 0.096(6) Uiso 0.415(10) 1 d PD B 2
F9' F 0.2893(18) 0.1249(11) 0.1407(11) 0.112(7) Uiso 0.415(10) 1 d PD B 2
C31 C 0.5369(9) 0.3314(6) 0.2492(4) 0.071(4) Uani 1 1 d D . .
C32 C 0.5317(8) 0.3733(4) 0.3053(6) 0.101(5) Uani 1 1 d D . .
F321 F 0.5690(8) 0.3460(5) 0.3575(3) 0.117(4) Uani 1 1 d D . .
F322 F 0.5859(9) 0.4222(4) 0.2931(5) 0.119(3) Uani 1 1 d D . .
F323 F 0.4283(7) 0.3883(4) 0.3139(4) 0.104(3) Uani 1 1 d D . .
C33 C 0.5260(9) 0.3685(6) 0.1874(5) 0.098(5) Uani 1 1 d D . .
F331 F 0.4450(10) 0.4068(5) 0.1946(5) 0.141(4) Uani 1 1 d D . .
F332 F 0.5074(9) 0.3323(6) 0.1399(3) 0.160(6) Uani 1 1 d D . .
F333 F 0.6191(9) 0.3953(6) 0.1753(4) 0.168(6) Uani 1 1 d D . .
C34 C 0.6474(11) 0.2991(6) 0.2491(6) 0.119(6) Uani 1 1 d D . .
F341 F 0.6613(11) 0.2759(7) 0.1918(6) 0.169(6) Uani 1 1 d D . .
F342 F 0.7286(7) 0.3344(6) 0.2668(7) 0.159(5) Uani 1 1 d D . .
F343 F 0.6466(9) 0.2593(6) 0.2955(7) 0.158(5) Uani 1 1 d D . .
C41 C 0.1489(6) 0.2979(4) 0.2362(3) 0.0396(19) Uani 1 1 d D . .
C42 C 0.0427(7) 0.2638(4) 0.2509(4) 0.058(3) Uani 1 1 d D . .
F421 F 0.0068(5) 0.2769(4) 0.3075(3) 0.080(2) Uani 1 1 d D . .
F422 F -0.0359(6) 0.2751(4) 0.2097(4) 0.099(3) Uani 1 1 d D . .
F423 F 0.0590(8) 0.2067(3) 0.2508(4) 0.101(3) Uani 1 1 d D . .
C43 C 0.1719(8) 0.2933(4) 0.1649(4) 0.072(3) Uani 1 1 d D . .
F431 F 0.2722(6) 0.3096(4) 0.1517(3) 0.089(2) Uani 1 1 d D . .
F432 F 0.1105(7) 0.3287(5) 0.1311(4) 0.130(4) Uani 1 1 d D . .
F433 F 0.1618(11) 0.2383(4) 0.1456(4) 0.139(4) Uani 1 1 d D . .
C44 C 0.1349(8) 0.3639(5) 0.2518(5) 0.081(4) Uani 1 1 d D . .
F441 F 0.2130(8) 0.3972(4) 0.2289(5) 0.109(3) Uani 1 1 d D . .
F442 F 0.0395(9) 0.3847(4) 0.2317(7) 0.153(5) Uani 1 1 d D . .
F443 F 0.1366(11) 0.3723(5) 0.3128(5) 0.170(6) Uani 1 1 d D . .

loop_
_atom_site_aniso_label
_atom_site_aniso_U_11
_atom_site_aniso_U_22
_atom_site_aniso_U_33
_atom_site_aniso_U_23
_atom_site_aniso_U_13
_atom_site_aniso_U_12
Ga1 0.0178(5) 0.0326(6) 0.0288(5) -0.0021(5) -0.0017(4) -0.0061(5)
Si1 0.0186(9) 0.0296(10) 0.0288(9) -0.0040(8) -0.0022(7) -0.0050(8)
C51 0.037(5) 0.058(6) 0.049(5) -0.024(4) 0.005(4) 0.005(4)
C52 0.054(6) 0.072(7) 0.062(6) -0.037(5) -0.016(5) 0.001(5)
C53 0.082(8) 0.085(8) 0.023(4) -0.012(4) 0.009(4) -0.011(6)
C54 0.043(6) 0.090(9) 0.067(7) -0.030(6) 0.017(5) 0.007(5)
C61 0.024(4) 0.039(5) 0.053(5) -0.011(4) -0.003(3) 0.000(3)
C62 0.043(5) 0.074(8) 0.062(6) -0.022(5) 0.016(4) -0.003(5)
C63 0.061(6) 0.032(5) 0.062(6) 0.000(4) -0.007(5) 0.000(4)
C64 0.027(4) 0.054(6) 0.080(7) -0.005(5) -0.015(4) 0.004(4)
C71 0.045(5) 0.050(6) 0.050(5) 0.008(4) -0.012(4) -0.015(4)
C72 0.069(7) 0.068(7) 0.038(5) 0.019(4) -0.014(4) -0.022(5)
C73 0.061(7) 0.069(7) 0.073(7) 0.021(6) -0.002(5) -0.035(6)
C74 0.067(7) 0.038(6) 0.110(10) 0.005(6) -0.038(7) -0.005(5)
Ga2 0.0298(6) 0.0339(7) 0.0358(6) -0.0006(5) 0.0032(5) -0.0072(5)
Si2 0.0223(9) 0.0233(10) 0.0376(10) 0.0044(8) 0.0020(8) -0.0002(8)
Al1 0.0266(10) 0.0293(11) 0.0229(9) -0.0002(9) 0.0006(7) -0.0007(9)
O1 0.042(3) 0.069(4) 0.021(2) -0.006(3) 0.003(2) -0.010(3)
O2 0.178(10) 0.024(4) 0.059(4) -0.013(3) 0.042(5) 0.001(4)
O3 0.076(5) 0.108(7) 0.036(3) -0.019(4) 0.020(3) -0.062(5)
O4 0.046(4) 0.148(8) 0.056(4) 0.059(5) 0.005(3) 0.034(5)
C11 0.040(4) 0.037(4) 0.026(3) 0.003(3) -0.002(3) 0.000(4)
C12 0.044(5) 0.065(7) 0.050(5) -0.001(5) 0.004(4) -0.006(5)
F121 0.042(3) 0.112(6) 0.123(6) 0.054(5) -0.007(4) -0.014(4)
F122 0.099(6) 0.096(6) 0.188(10) -0.075(6) 0.059(6) -0.064(5)
F123 0.088(5) 0.116(6) 0.064(4) 0.047(4) 0.006(3) -0.031(4)
C13 0.077(8) 0.072(8) 0.054(6) -0.014(5) -0.013(6) -0.011(6)
F131 0.116(7) 0.051(5) 0.178(9) -0.015(5) -0.023(6) 0.026(4)
F132 0.202(11) 0.145(9) 0.073(5) -0.063(5) 0.063(6) -0.046(8)
F133 0.094(6) 0.067(5) 0.132(7) -0.046(5) 0.007(5) -0.026(4)
C14 0.063(8) 0.100(11) 0.094(10) 0.027(8) -0.015(7) -0.001(7)
F141 0.037(4) 0.171(9) 0.180(9) 0.096(8) -0.030(5) -0.005(5)
F142 0.120(8) 0.325(19) 0.080(6) 0.093(9) -0.040(6) -0.014(10)
F143 0.090(6) 0.061(5) 0.270(14) 0.033(7) -0.019(7) 0.033(4)
C21 0.063(6) 0.041(5) 0.033(4) -0.014(4) -0.010(4) 0.012(4)
C31 0.062(6) 0.122(11) 0.029(4) 0.006(5) 0.009(4) -0.048(7)
C32 0.085(10) 0.089(11) 0.129(14) -0.027(10) 0.044(10) -0.047(9)
F321 0.137(7) 0.173(9) 0.042(3) 0.000(4) -0.013(4) -0.100(7)
F322 0.148(8) 0.077(6) 0.132(7) 0.022(5) -0.014(6) -0.061(6)
F323 0.108(7) 0.085(6) 0.119(7) -0.008(5) -0.002(5) -0.002(5)
C33 0.081(10) 0.151(16) 0.061(8) 0.021(9) 0.013(7) -0.059(10)
F331 0.141(10) 0.149(10) 0.132(9) 0.051(7) -0.001(7) -0.024(8)
F332 0.170(10) 0.278(15) 0.032(4) -0.014(6) 0.021(5) -0.131(10)
F333 0.157(9) 0.255(14) 0.092(6) 0.039(7) 0.017(6) -0.139(10)
C34 0.105(15) 0.111(15) 0.142(18) -0.008(13) -0.007(12) 0.004(12)
F341 0.149(10) 0.197(13) 0.161(11) -0.060(9) 0.092(9) -0.033(9)
F342 0.052(5) 0.161(10) 0.266(15) -0.038(10) 0.007(7) -0.041(6)
F343 0.099(8) 0.164(12) 0.209(13) 0.038(10) -0.011(8) 0.026(7)
C41 0.040(5) 0.048(5) 0.031(4) 0.010(3) -0.007(3) 0.017(4)
C42 0.057(6) 0.059(7) 0.058(6) -0.005(5) -0.007(5) 0.015(5)
F421 0.059(4) 0.114(6) 0.068(4) -0.019(4) 0.021(3) -0.002(4)
F422 0.063(4) 0.146(8) 0.088(5) 0.025(5) -0.036(4) -0.018(5)
F423 0.128(7) 0.054(4) 0.120(6) 0.005(4) 0.059(5) -0.009(4)
C43 0.088(9) 0.100(10) 0.027(5) 0.000(5) 0.002(5) -0.006(7)
F431 0.104(6) 0.122(7) 0.040(3) 0.008(4) 0.017(3) 0.003(5)
F432 0.115(7) 0.208(11) 0.065(5) 0.074(6) -0.043(5) -0.015(7)
F433 0.214(12) 0.125(8) 0.081(6) -0.052(5) 0.065(7) -0.052(8)
C44 0.088(10) 0.068(9) 0.087(9) -0.012(7) 0.004(7) 0.000(7)
F441 0.125(7) 0.071(5) 0.131(7) -0.006(5) 0.015(6) -0.020(5)
F442 0.118(8) 0.082(7) 0.258(15) 0.000(8) 0.007(8) 0.056(6)
F443 0.232(14) 0.166(10) 0.113(7) -0.090(7) 0.083(8) -0.098(10)

loop_
_atom_type_symbol
_atom_type_description
_atom_type_scat_dispersion_real
_atom_type_scat_dispersion_imag
_atom_type_scat_source
C C 0.0033 0.0016 'International Tables Vol C Tables 4.2.6.8 and 6.1.1.4'
H H 0.0000 0.0000 'International Tables Vol C Tables 4.2.6.8 and 6.1.1.4'
Al Al 0.0645 0.0514 'International Tables Vol C Tables 4.2.6.8 and 6.1.1.4'
F F 0.0171 0.0103 'International Tables Vol C Tables 4.2.6.8 and 6.1.1.4'
Ga Ga 0.2307 1.6083 'International Tables Vol C Tables 4.2.6.8 and 6.1.1.4'
O O 0.0106 0.0060 'International Tables Vol C Tables 4.2.6.8 and 6.1.1.4'
Si Si 0.0817 0.0704 'International Tables Vol C Tables 4.2.6.8 and 6.1.1.4'

loop_
_geom_angle_atom_site_label_1
_geom_angle_atom_site_label_2
_geom_angle_atom_site_label_3
_geom_angle
_geom_angle_site_symmetry_1
Si1 Ga1 Si1 180.0 3_565
C61 Si1 C71 115.8(4) .
C61 Si1 C51 115.8(3) .
C71 Si1 C51 113.8(4) .
C61 Si1 Ga1 103.4(2) .
C71 Si1 Ga1 101.8(2) .
C51 Si1 Ga1 103.6(2) .
C52 C51 C53 108.5(8) .
C52 C51 C54 109.2(7) .
C53 C51 C54 106.7(8) .
C52 C51 Si1 111.3(6) .
C53 C51 Si1 110.3(5) .
C54 C51 Si1 110.7(6) .
C51 C52 H52A 109.5 .
C51 C52 H52B 109.5 .
H52A C52 H52B 109.5 .
C51 C52 H52C 109.5 .
H52A C52 H52C 109.5 .
H52B C52 H52C 109.5 .
C51 C53 H53A 109.5 .
C51 C53 H53B 109.5 .
H53A C53 H53B 109.5 .
C51 C53 H53C 109.5 .
H53A C53 H53C 109.5 .
H53B C53 H53C 109.5 .
C51 C54 H54A 109.5 .
C51 C54 H54B 109.5 .
H54A C54 H54B 109.5 .
C51 C54 H54C 109.5 .
H54A C54 H54C 109.5 .
H54B C54 H54C 109.5 .
C62 C61 C64 108.6(7) .
C62 C61 C63 106.4(7) .
C64 C61 C63 107.4(7) .
C62 C61 Si1 112.3(6) .
C64 C61 Si1 111.6(6) .
C63 C61 Si1 110.3(5) .
C61 C62 H62A 109.5 .
C61 C62 H62B 109.5 .
H62A C62 H62B 109.5 .
C61 C62 H62C 109.5 .
H62A C62 H62C 109.5 .
H62B C62 H62C 109.5 .
C61 C63 H63A 109.5 .
C61 C63 H63B 109.5 .
H63A C63 H63B 109.5 .
C61 C63 H63C 109.5 .
H63A C63 H63C 109.5 .
H63B C63 H63C 109.5 .
C61 C64 H64A 109.5 .
C61 C64 H64B 109.5 .
H64A C64 H64B 109.5 .
C61 C64 H64C 109.5 .
H64A C64 H64C 109.5 .
H64B C64 H64C 109.5 .
C72 C71 C74 106.3(8) .
C72 C71 C73 109.0(7) .
C74 C71 C73 108.2(8) .
C72 C71 Si1 110.1(6) .
C74 C71 Si1 112.5(7) .
C73 C71 Si1 110.6(6) .
C71 C72 H72A 109.5 .
C71 C72 H72B 109.5 .
H72A C72 H72B 109.5 .
C71 C72 H72C 109.5 .
H72A C72 H72C 109.5 .
H72B C72 H72C 109.5 .
C71 C73 H73A 109.5 .
C71 C73 H73B 109.5 .
H73A C73 H73B 109.5 .
C71 C73 H73C 109.5 .
H73A C73 H73C 109.5 .
H73B C73 H73C 109.5 .
C71 C74 H74A 109.5 .
C71 C74 H74B 109.5 .
H74A C74 H74B 109.5 .
C71 C74 H74C 109.5 .
H74A C74 H74C 109.5 .
H74B C74 H74C 109.5 .
Si2 Ga2 Si2 180.00(7) 3_566
C101 Si2 C91' 83.9(7) .
C101 Si2 C81 118.6(6) .
C91' Si2 C81 136.3(7) .
C101 Si2 C81' 137.3(6) .
C91' Si2 C81' 118.4(7) .
C81 Si2 C81' 21.7(5) .
C101 Si2 C10' 30.7(6) .
C91' Si2 C10' 113.7(7) .
C81 Si2 C10' 90.4(7) .
C81' Si2 C10' 111.4(7) .
C101 Si2 C91 113.9(6) .
C91' Si2 C91 30.1(6) .
C81 Si2 C91 113.6(5) .
C81' Si2 C91 92.6(6) .
C10' Si2 C91 142.8(7) .
C101 Si2 Ga2 105.1(5) .
C91' Si2 Ga2 102.2(5) .
C81 Si2 Ga2 106.4(4) .
C81' Si2 Ga2 104.7(4) .
C10' Si2 Ga2 104.5(5) .
C91 Si2 Ga2 95.7(4) .
C83 C81 C84 105.4(12) .
C83 C81 C82 111.4(13) .
C84 C81 C82 107.4(12) .
C83 C81 Si2 112.5(12) .
C84 C81 Si2 109.8(10) .
C82 C81 Si2 110.1(11) .
C81 C82 H82A 109.5 .
C81 C82 H82B 109.5 .
H82A C82 H82B 109.5 .
C81 C82 H82C 109.5 .
H82A C82 H82C 109.5 .
H82B C82 H82C 109.5 .
C81 C83 H83A 109.5 .
C81 C83 H83B 109.5 .
H83A C83 H83B 109.5 .
C81 C83 H83C 109.5 .
H83A C83 H83C 109.5 .
H83B C83 H83C 109.5 .
C81 C84 H84A 109.5 .
C81 C84 H84B 109.5 .
H84A C84 H84B 109.5 .
C81 C84 H84C 109.5 .
H84A C84 H84C 109.5 .
H84B C84 H84C 109.5 .
C83' C81' C84' 108.0(13) .
C83' C81' C82' 113.2(15) .
C84' C81' C82' 107.3(13) .
C83' C81' Si2 109.8(13) .
C84' C81' Si2 110.7(12) .
C82' C81' Si2 107.8(14) .
C81' C82' H82D 109.5 .
C81' C82' H82E 109.5 .
H82D C82' H82E 109.5 .
C81' C82' H82F 109.5 .
H82D C82' H82F 109.5 .
H82E C82' H82F 109.5 .
C81' C83' H83D 109.5 .
C81' C83' H83E 109.5 .
H83D C83' H83E 109.5 .
C81' C83' H83F 109.5 .
H83D C83' H83F 109.5 .
H83E C83' H83F 109.5 .
C81' C84' H84D 109.5 .
C81' C84' H84E 109.5 .
H84D C84' H84E 109.5 .
C81' C84' H84F 109.5 .
H84D C84' H84F 109.5 .
H84E C84' H84F 109.5 .
C92 C91 C93 108.9(13) .
C92 C91 C94 106.0(13) .
C93 C91 C94 108.7(13) .
C92 C91 Si2 114.2(12) .
C93 C91 Si2 107.5(12) .
C94 C91 Si2 111.5(12) .
C91 C92 H92A 109.5 .
C91 C92 H92B 109.5 .
H92A C92 H92B 109.5 .
C91 C92 H92C 109.5 .
H92A C92 H92C 109.5 .
H92B C92 H92C 109.5 .
C91 C93 H93A 109.5 .
C91 C93 H93B 109.5 .
H93A C93 H93B 109.5 .
C91 C93 H93C 109.5 .
H93A C93 H93C 109.5 .
H93B C93 H93C 109.5 .
C91 C94 H94A 109.5 .
C91 C94 H94B 109.5 .
H94A C94 H94B 109.5 .
C91 C94 H94C 109.5 .
H94A C94 H94C 109.5 .
H94B C94 H94C 109.5 .
C94' C91' C93' 110.6(15) .
C94' C91' C92' 107.8(15) .
C93' C91' C92' 107.6(15) .
C94' C91' Si2 109.1(13) .
C93' C91' Si2 106.8(16) .
C92' C91' Si2 114.9(16) .
C91' C92' H92D 109.5 .
C91' C92' H92E 109.5 .
H92D C92' H92E 109.5 .
C91' C92' H92F 109.5 .
H92D C92' H92F 109.5 .
H92E C92' H92F 109.5 .
C91' C93' H93D 109.5 .
C91' C93' H93E 109.5 .
H93D C93' H93E 109.5 .
C91' C93' H93F 109.5 .
H93D C93' H93F 109.5 .
H93E C93' H93F 109.5 .
C91' C94' H94D 109.5 .
C91' C94' H94E 109.5 .
H94D C94' H94E 109.5 .
C91' C94' H94F 109.5 .
H94D C94' H94F 109.5 .
H94E C94' H94F 109.5 .
C103 C101 C104 107.5(14) .
C103 C101 C102 111.2(14) .
C104 C101 C102 105.2(14) .
C103 C101 Si2 110.0(13) .
C104 C101 Si2 112.8(13) .
C102 C101 Si2 110.0(13) .
C101 C102 H10A 109.5 .
C101 C102 H10B 109.5 .
H10A C102 H10B 109.5 .
C101 C102 H10C 109.5 .
H10A C102 H10C 109.5 .
H10B C102 H10C 109.5 .
C101 C103 H10D 109.5 .
C101 C103 H10E 109.5 .
H10D C103 H10E 109.5 .
C101 C103 H10F 109.5 .
H10D C103 H10F 109.5 .
H10E C103 H10F 109.5 .
C101 C104 H10G 109.5 .
C101 C104 H10H 109.5 .
H10G C104 H10H 109.5 .
C101 C104 H10I 109.5 .
H10G C104 H10I 109.5 .
H10H C104 H10I 109.5 .
C12' C10' C13' 107.9(15) .
C12' C10' C11' 110.4(16) .
C13' C10' C11' 108.0(15) .
C12' C10' Si2 108.3(16) .
C13' C10' Si2 111.5(14) .
C11' C10' Si2 110.8(17) .
C10' C11' H11A 109.5 .
C10' C11' H11B 109.5 .
H11A C11' H11B 109.5 .
C10' C11' H11C 109.5 .
H11A C11' H11C 109.5 .
H11B C11' H11C 109.5 .
C10' C12' H12A 109.5 .
C10' C12' H12B 109.5 .
H12A C12' H12B 109.5 .
C10' C12' H12C 109.5 .
H12A C12' H12C 109.5 .
H12B C12' H12C 109.5 .
C10' C13' H13A 109.5 .
C10' C13' H13B 109.5 .
H13A C13' H13B 109.5 .
C10' C13' H13C 109.5 .
H13A C13' H13C 109.5 .
H13B C13' H13C 109.5 .
O2 Al1 O3 110.6(4) .
O2 Al1 O4 106.9(6) .
O3 Al1 O4 110.4(5) .
O2 Al1 O1 112.2(4) .
O3 Al1 O1 108.4(3) .
O4 Al1 O1 108.4(4) .
C11 O1 Al1 153.6(5) .
C21 O2 Al1 164.2(9) .
C31 O3 Al1 152.8(6) .
C41 O4 Al1 159.7(6) .
O1 C11 C14 112.3(7) .
O1 C11 C12 112.1(6) .
C14 C11 C12 110.4(6) .
O1 C11 C13 107.1(6) .
C14 C11 C13 108.5(7) .
C12 C11 C13 106.0(6) .
F123 C12 F122 105.6(9) .
F123 C12 F121 106.7(7) .
F122 C12 F121 104.9(9) .
F123 C12 C11 114.7(7) .
F122 C12 C11 110.9(7) .
F121 C12 C11 113.3(7) .
F133 C13 F132 105.9(9) .
F133 C13 F131 105.1(9) .
F132 C13 F131 110.3(11) .
F133 C13 C11 110.5(8) .
F132 C13 C11 113.7(8) .
F131 C13 C11 110.8(7) .
F143 C14 F141 109.2(10) .
F143 C14 F142 103.5(12) .
F141 C14 F142 108.5(10) .
F143 C14 C11 112.2(9) .
F141 C14 C11 110.5(8) .
F142 C14 C11 112.6(9) .
O2 C21 C24' 101.9(12) .
O2 C21 C23 110.4(10) .
C24' C21 C23 89.0(11) .
O2 C21 C23' 109.9(10) .
C24' C21 C23' 107.0(13) .
C23 C21 C23' 18.6(10) .
O2 C21 C22' 108.3(10) .
C24' C21 C22' 113.9(14) .
C23 C21 C22' 129.0(12) .
C23' C21 C22' 115.0(12) .
O2 C21 C22 114.6(11) .
C24' C21 C22 132.7(14) .
C23 C21 C22 104.3(13) .
C23' C21 C22 88.4(13) .
C22' C21 C22 27.4(10) .
O2 C21 C24 109.2(8) .
C24' C21 C24 25.0(11) .
C23 C21 C24 107.8(10) .
C23' C21 C24 123.3(11) .
C22' C21 C24 89.0(11) .
C22 C21 C24 110.3(11) .
F223 C22 F222 124(2) .
F223 C22 F221 132(3) .
F222 C22 F221 81.4(19) .
F223 C22 C21 106.1(16) .
F222 C22 C21 108.0(19) .
F221 C22 C21 102.2(17) .
C22 F221 F222 48.9(10) .
C22 F222 F221 49.7(11) .
F1' C22' F2' 122(2) .
F1' C22' F3' 102.6(18) .
F2' C22' F3' 105(2) .
F1' C22' C21 113.0(17) .
F2' C22' C21 106.1(18) .
F3' C22' C21 106.9(15) .
F232 C23 F233 107.1(17) .
F232 C23 F231 102.5(14) .
F233 C23 F231 116.6(18) .
F232 C23 C21 107.3(13) .
F233 C23 C21 108.2(15) .
F231 C23 C21 114.3(14) .
F6' C23' F4' 101.0(19) .
F6' C23' F5' 99.6(17) .
F4' C23' F5' 125(2) .
F6' C23' C21 114.6(17) .
F4' C23' C21 107.5(16) .
F5' C23' C21 108.6(16) .
F242 C24 F241 129.1(18) .
F242 C24 F243 100.3(16) .
F241 C24 F243 105.6(15) .
F242 C24 C21 108.4(13) .
F241 C24 C21 103.5(12) .
F243 C24 C21 108.8(14) .
F8' C24' F9' 75.8(17) .
F8' C24' F7' 93(2) .
F9' C24' F7' 124(3) .
F8' C24' C21 130(2) .
F9' C24' C21 114.2(19) .
F7' C24' C21 114.0(19) .
C24' F8' F9' 52.5(10) .
C24' F9' F8' 51.7(9) .
O3 C31 C32 112.3(7) .
O3 C31 C34 107.5(10) .
C32 C31 C34 109.8(9) .
O3 C31 C33 109.5(8) .
C32 C31 C33 108.9(10) .
C34 C31 C33 108.7(9) .
F322 C32 F323 107.2(10) .
F322 C32 F321 112.3(10) .
F323 C32 F321 108.7(10) .
F322 C32 C31 109.9(9) .
F323 C32 C31 108.4(9) .
F321 C32 C31 110.3(9) .
F333 C33 F332 106.2(10) .
F333 C33 F331 111.7(13) .
F332 C33 F331 111.7(12) .
F333 C33 C31 110.2(10) .
F332 C33 C31 109.0(10) .
F331 C33 C31 108.1(9) .
F342 C34 F343 101.9(13) .
F342 C34 F341 113.2(14) .
F343 C34 F341 114.3(14) .
F342 C34 C31 111.8(11) .
F343 C34 C31 107.8(11) .
F341 C34 C31 107.8(11) .
O4 C41 C44 108.8(8) .
O4 C41 C42 110.2(7) .
C44 C41 C42 110.1(7) .
O4 C41 C43 111.1(7) .
C44 C41 C43 107.5(7) .
C42 C41 C43 109.0(7) .
F423 C42 F422 107.4(9) .
F423 C42 F421 105.9(8) .
F422 C42 F421 108.6(8) .
F423 C42 C41 111.3(7) .
F422 C42 C41 112.1(7) .
F421 C42 C41 111.2(7) .
F432 C43 F431 104.0(8) .
F432 C43 F433 110.8(10) .
F431 C43 F433 106.5(9) .
F432 C43 C41 112.9(8) .
F431 C43 C41 111.6(7) .
F433 C43 C41 110.7(7) .
F443 C44 F441 106.3(10) .
F443 C44 F442 106.0(12) .
F441 C44 F442 108.6(11) .
F443 C44 C41 110.7(9) .
F441 C44 C41 113.1(9) .
F442 C44 C41 111.9(9) .

loop_
_geom_bond_atom_site_label_1
_geom_bond_atom_site_label_2
_geom_bond_distance
_geom_bond_site_symmetry_2
Ga1 Si1 2.4276(18) 3_565
Ga1 Si1 2.4276(18) .
Si1 C61 1.896(8) .
Si1 C71 1.919(9) .
Si1 C51 1.930(8) .
C51 C52 1.530(10) .
C51 C53 1.537(10) .
C51 C54 1.537(9) .
C52 H52A 0.9800 .
C52 H52B 0.9800 .
C52 H52C 0.9800 .
C53 H53A 0.9800 .
C53 H53B 0.9800 .
C53 H53C 0.9800 .
C54 H54A 0.9800 .
C54 H54B 0.9800 .
C54 H54C 0.9800 .
C61 C62 1.531(9) .
C61 C64 1.541(9) .
C61 C63 1.551(9) .
C62 H62A 0.9800 .
C62 H62B 0.9800 .
C62 H62C 0.9800 .
C63 H63A 0.9800 .
C63 H63B 0.9800 .
C63 H63C 0.9800 .
C64 H64A 0.9800 .
C64 H64B 0.9800 .
C64 H64C 0.9800 .
C71 C72 1.536(9) .
C71 C74 1.540(10) .
C71 C73 1.545(9) .
C72 H72A 0.9800 .
C72 H72B 0.9800 .
C72 H72C 0.9800 .
C73 H73A 0.9800 .
C73 H73B 0.9800 .
C73 H73C 0.9800 .
C74 H74A 0.9800 .
C74 H74B 0.9800 .
C74 H74C 0.9800 .
Ga2 Si2 2.4285(19) 3_566
Ga2 Si2 2.4285(19) .
Si2 C101 1.866(15) .
Si2 C91' 1.888(17) .
Si2 C81 1.901(13) .
Si2 C81' 1.909(14) .
Si2 C10' 1.986(18) .
Si2 C91 1.991(14) .
C81 C83 1.532(13) .
C81 C84 1.546(12) .
C81 C82 1.549(12) .
C82 H82A 0.9800 .
C82 H82B 0.9800 .
C82 H82C 0.9800 .
C83 H83A 0.9800 .
C83 H83B 0.9800 .
C83 H83C 0.9800 .
C84 H84A 0.9800 .
C84 H84B 0.9800 .
C84 H84C 0.9800 .
C81' C83' 1.533(13) .
C81' C84' 1.546(13) .
C81' C82' 1.552(13) .
C82' H82D 0.9800 .
C82' H82E 0.9800 .
C82' H82F 0.9800 .
C83' H83D 0.9800 .
C83' H83E 0.9800 .
C83' H83F 0.9800 .
C84' H84D 0.9800 .
C84' H84E 0.9800 .
C84' H84F 0.9800 .
C91 C92 1.525(13) .
C91 C93 1.534(13) .
C91 C94 1.543(13) .
C92 H92A 0.9800 .
C92 H92B 0.9800 .
C92 H92C 0.9800 .
C93 H93A 0.9800 .
C93 H93B 0.9800 .
C93 H93C 0.9800 .
C94 H94A 0.9800 .
C94 H94B 0.9800 .
C94 H94C 0.9800 .
C91' C94' 1.531(13) .
C91' C93' 1.539(13) .
C91' C92' 1.546(14) .
C92' H92D 0.9800 .
C92' H92E 0.9800 .
C92' H92F 0.9800 .
C93' H93D 0.9800 .
C93' H93E 0.9800 .
C93' H93F 0.9800 .
C94' H94D 0.9800 .
C94' H94E 0.9800 .
C94' H94F 0.9800 .
C101 C103 1.534(13) .
C101 C104 1.539(13) .
C101 C102 1.543(13) .
C102 H10A 0.9800 .
C102 H10B 0.9800 .
C102 H10C 0.9800 .
C103 H10D 0.9800 .
C103 H10E 0.9800 .
C103 H10F 0.9800 .
C104 H10G 0.9800 .
C104 H10H 0.9800 .
C104 H10I 0.9800 .
C10' C12' 1.528(14) .
C10' C13' 1.533(13) .
C10' C11' 1.542(14) .
C11' H11A 0.9800 .
C11' H11B 0.9800 .
C11' H11C 0.9800 .
C12' H12A 0.9800 .
C12' H12B 0.9800 .
C12' H12C 0.9800 .
C13' H13A 0.9800 .
C13' H13B 0.9800 .
C13' H13C 0.9800 .
Al1 O2 1.669(7) .
Al1 O3 1.694(6) .
Al1 O4 1.700(7) .
Al1 O1 1.719(5) .
O1 C11 1.323(8) .
O2 C21 1.331(10) .
O3 C31 1.370(12) .
O4 C41 1.316(10) .
C11 C14 1.510(11) .
C11 C12 1.534(10) .
C11 C13 1.562(11) .
C12 F123 1.298(7) .
C12 F122 1.304(8) .
C12 F121 1.307(8) .
C13 F133 1.299(8) .
C13 F132 1.304(8) .
C13 F131 1.316(8) .
C14 F143 1.293(9) .
C14 F141 1.316(8) .
C14 F142 1.319(9) .
C21 C24' 1.512(17) .
C21 C23 1.541(16) .
C21 C23' 1.543(17) .
C21 C22' 1.550(18) .
C21 C22 1.571(17) .
C21 C24 1.594(16) .
C22 F223 1.316(10) .
C22 F222 1.318(10) .
C22 F221 1.335(10) .
F221 F222 1.73(3) .
C22' F1' 1.318(10) .
C22' F2' 1.319(10) .
C22' F3' 1.322(10) .
C23 F232 1.315(10) .
C23 F233 1.324(10) .
C23 F231 1.336(10) .
C23' F6' 1.315(10) .
C23' F4' 1.321(10) .
C23' F5' 1.329(10) .
C24 F242 1.318(10) .
C24 F241 1.323(9) .
C24 F243 1.325(10) .
C24' F8' 1.291(10) .
C24' F9' 1.305(10) .
C24' F7' 1.307(10) .
F8' F9' 1.60(3) .
C31 C32 1.521(13) .
C31 C34 1.529(14) .
C31 C33 1.559(13) .
C32 F322 1.312(8) .
C32 F323 1.317(8) .
C32 F321 1.341(9) .
C33 F333 1.312(8) .
C33 F332 1.313(9) .
C33 F331 1.320(9) .
C34 F342 1.321(9) .
C34 F343 1.331(9) .
C34 F341 1.334(9) .
C41 C44 1.531(12) .
C41 C42 1.539(11) .
C41 C43 1.544(10) .
C42 F423 1.301(8) .
C42 F422 1.314(8) .
C42 F421 1.314(8) .
C43 F432 1.303(8) .
C43 F431 1.308(8) .
C43 F433 1.308(8) .
C44 F443 1.306(8) .
C44 F441 1.308(8) .
C44 F442 1.320(9) .

loop_
_geom_torsion_atom_site_label_1
_geom_torsion_atom_site_label_2
_geom_torsion_atom_site_label_3
_geom_torsion_atom_site_label_4
_geom_torsion
_geom_torsion_site_symmetry_1
Si1 Ga1 Si1 C61 -134(3) 3_565
Si1 Ga1 Si1 C71 -14(3) 3_565
Si1 Ga1 Si1 C51 105(3) 3_565
C61 Si1 C51 C52 86.2(7) .
C71 Si1 C51 C52 -51.7(7) .
Ga1 Si1 C51 C52 -161.4(6) .
C61 Si1 C51 C53 -34.3(7) .
C71 Si1 C51 C53 -172.2(6) .
Ga1 Si1 C51 C53 78.1(6) .
C61 Si1 C51 C54 -152.1(7) .
C71 Si1 C51 C54 70.0(7) .
Ga1 Si1 C51 C54 -39.7(7) .
C71 Si1 C61 C62 -35.3(7) .
C51 Si1 C61 C62 -172.4(6) .
Ga1 Si1 C61 C62 75.1(6) .
C71 Si1 C61 C64 86.9(7) .
C51 Si1 C61 C64 -50.2(7) .
Ga1 Si1 C61 C64 -162.7(6) .
C71 Si1 C61 C63 -153.8(5) .
C51 Si1 C61 C63 69.2(6) .
Ga1 Si1 C61 C63 -43.4(6) .
C61 Si1 C71 C72 68.5(7) .
C51 Si1 C71 C72 -153.6(6) .
Ga1 Si1 C71 C72 -42.8(6) .
C61 Si1 C71 C74 -173.1(6) .
C51 Si1 C71 C74 -35.2(7) .
Ga1 Si1 C71 C74 75.6(6) .
C61 Si1 C71 C73 -52.0(8) .
C51 Si1 C71 C73 85.9(7) .
Ga1 Si1 C71 C73 -163.4(6) .
Si2 Ga2 Si2 C101 -110(100) 3_566
Si2 Ga2 Si2 C91' -23(100) 3_566
Si2 Ga2 Si2 C81 124(100) 3_566
Si2 Ga2 Si2 C81' 101(100) 3_566
Si2 Ga2 Si2 C10' -142(100) 3_566
Si2 Ga2 Si2 C91 7(100) 3_566
C101 Si2 C81 C83 -33.7(13) .
C91' Si2 C81 C83 -147.0(13) .
C81' Si2 C81 C83 173(2) .
C10' Si2 C81 C83 -21.0(12) .
C91 Si2 C81 C83 -171.7(11) .
Ga2 Si2 C81 C83 84.3(11) .
C101 Si2 C81 C84 -150.7(10) .
C91' Si2 C81 C84 96.0(13) .
C81' Si2 C81 C84 56.1(17) .
C10' Si2 C81 C84 -138.0(11) .
C91 Si2 C81 C84 71.2(11) .
Ga2 Si2 C81 C84 -32.8(10) .
C101 Si2 C81 C82 91.3(12) .
C91' Si2 C81 C82 -22.0(15) .
C81' Si2 C81 C82 -61.9(18) .
C10' Si2 C81 C82 104.0(12) .
C91 Si2 C81 C82 -46.8(12) .
Ga2 Si2 C81 C82 -150.8(10) .
C101 Si2 C81' C83' 152.8(13) .
C91' Si2 C81' C83' 38.7(14) .
C81 Si2 C81' C83' -172(2) .
C10' Si2 C81' C83' 173.3(13) .
C91 Si2 C81' C83' 22.3(13) .
Ga2 Si2 C81' C83' -74.3(12) .
C101 Si2 C81' C84' -88.1(14) .
C91' Si2 C81' C84' 157.9(12) .
C81 Si2 C81' C84' -52.4(17) .
C10' Si2 C81' C84' -67.6(13) .
C91 Si2 C81' C84' 141.5(11) .
Ga2 Si2 C81' C84' 44.9(11) .
C101 Si2 C81' C82' 29.0(16) .
C91' Si2 C81' C82' -85.0(14) .
C81 Si2 C81' C82' 64.7(19) .
C10' Si2 C81' C82' 49.5(14) .
C91 Si2 C81' C82' -101.4(13) .
Ga2 Si2 C81' C82' 162.0(12) .
C101 Si2 C91 C92 -59.5(13) .
C91' Si2 C91 C92 -64.3(16) .
C81 Si2 C91 C92 80.5(12) .
C81' Si2 C91 C92 86.1(12) .
C10' Si2 C91 C92 -45.5(17) .
Ga2 Si2 C91 C92 -168.8(11) .
C101 Si2 C91 C93 61.3(13) .
C91' Si2 C91 C93 56.5(15) .
C81 Si2 C91 C93 -158.6(11) .
C81' Si2 C91 C93 -153.1(12) .
C10' Si2 C91 C93 75.3(16) .
Ga2 Si2 C91 C93 -48.0(11) .
C101 Si2 C91 C94 -179.7(11) .
C91' Si2 C91 C94 175.5(19) .
C81 Si2 C91 C94 -39.6(12) .
C81' Si2 C91 C94 -34.1(11) .
C10' Si2 C91 C94 -165.7(13) .
Ga2 Si2 C91 C94 71.0(10) .
C101 Si2 C91' C94' -94.6(13) .
C81 Si2 C91' C94' 31.2(17) .
C81' Si2 C91' C94' 46.9(14) .
C10' Si2 C91' C94' -86.7(14) .
C91 Si2 C91' C94' 81.0(17) .
Ga2 Si2 C91' C94' 161.2(12) .
C101 Si2 C91' C93' 145.8(14) .
C81 Si2 C91' C93' -88.3(16) .
C81' Si2 C91' C93' -72.7(15) .
C10' Si2 C91' C93' 153.7(14) .
C91 Si2 C91' C93' -38.6(15) .
Ga2 Si2 C91' C93' 41.7(14) .
C101 Si2 C91' C92' 26.6(14) .
C81 Si2 C91' C92' 152.4(14) .
C81' Si2 C91' C92' 168.1(14) .
C10' Si2 C91' C92' 34.5(16) .
C91 Si2 C91' C92' -158(2) .
Ga2 Si2 C91' C92' -77.5(14) .
C91' Si2 C101 C103 -153.4(13) .
C81 Si2 C101 C103 66.3(13) .
C81' Si2 C101 C103 80.5(15) .
C10' Si2 C101 C103 40.8(15) .
C91 Si2 C101 C103 -155.8(12) .
Ga2 Si2 C101 C103 -52.4(12) .
C91' Si2 C101 C104 -33.3(13) .
C81 Si2 C101 C104 -173.6(12) .
C81' Si2 C101 C104 -159.4(13) .
C10' Si2 C101 C104 161(2) .
C91 Si2 C101 C104 -35.7(14) .
Ga2 Si2 C101 C104 67.7(12) .
C91' Si2 C101 C102 83.9(13) .
C81 Si2 C101 C102 -56.5(13) .
C81' Si2 C101 C102 -42.2(16) .
C10' Si2 C101 C102 -81.9(17) .
C91 Si2 C101 C102 81.4(13) .
Ga2 Si2 C101 C102 -175.1(11) .
C101 Si2 C10' C12' -51.7(17) .
C91' Si2 C10' C12' -67.2(16) .
C81 Si2 C10' C12' 150.5(14) .
C81' Si2 C10' C12' 156.0(14) .
C91 Si2 C10' C12' -77.3(18) .
Ga2 Si2 C10' C12' 43.4(14) .
C101 Si2 C10' C13' 66.9(17) .
C91' Si2 C10' C13' 51.4(15) .
C81 Si2 C10' C13' -90.9(13) .
C81' Si2 C10' C13' -85.4(14) .
C91 Si2 C10' C13' 41.2(18) .
Ga2 Si2 C10' C13' 162.0(12) .
C101 Si2 C10' C11' -173(2) .
C91' Si2 C10' C11' 171.7(14) .
C81 Si2 C10' C11' 29.3(15) .
C81' Si2 C10' C11' 34.9(16) .
C91 Si2 C10' C11' 161.5(14) .
Ga2 Si2 C10' C11' -77.7(14) .
O2 Al1 O1 C11 -65.4(14) .
O3 Al1 O1 C11 172.2(13) .
O4 Al1 O1 C11 52.4(14) .
O3 Al1 O2 C21 17(3) .
O4 Al1 O2 C21 137(3) .
O1 Al1 O2 C21 -104(3) .
O2 Al1 O3 C31 -141(2) .
O4 Al1 O3 C31 101(2) .
O1 Al1 O3 C31 -18(2) .
O2 Al1 O4 C41 -76(3) .
O3 Al1 O4 C41 45(3) .
O1 Al1 O4 C41 163(3) .
Al1 O1 C11 C14 128.6(12) .
Al1 O1 C11 C12 3.5(17) .
Al1 O1 C11 C13 -112.4(13) .
O1 C11 C12 F123 169.7(8) .
C14 C11 C12 F123 43.6(10) .
C13 C11 C12 F123 -73.8(9) .
O1 C11 C12 F122 50.1(10) .
C14 C11 C12 F122 -75.9(10) .
C13 C11 C12 F122 166.7(8) .
O1 C11 C12 F121 -67.5(9) .
C14 C11 C12 F121 166.4(8) .
C13 C11 C12 F121 49.0(9) .
O1 C11 C13 F133 -71.0(9) .
C14 C11 C13 F133 50.5(10) .
C12 C11 C13 F133 169.1(7) .
O1 C11 C13 F132 170.1(9) .
C14 C11 C13 F132 -68.5(10) .
C12 C11 C13 F132 50.2(10) .
O1 C11 C13 F131 45.2(10) .
C14 C11 C13 F131 166.6(8) .
C12 C11 C13 F131 -74.7(9) .
O1 C11 C14 F143 -79.4(11) .
C12 C11 C14 F143 46.6(11) .
C13 C11 C14 F143 162.4(9) .
O1 C11 C14 F141 42.7(12) .
C12 C11 C14 F141 168.7(9) .
C13 C11 C14 F141 -75.5(11) .
O1 C11 C14 F142 164.3(10) .
C12 C11 C14 F142 -69.7(11) .
C13 C11 C14 F142 46.1(11) .
Al1 O2 C21 C24' -71(3) .
Al1 O2 C21 C23 -165(3) .
Al1 O2 C21 C23' 175(3) .
Al1 O2 C21 C22' 49(3) .
Al1 O2 C21 C22 78(3) .
Al1 O2 C21 C24 -46(3) .
O2 C21 C22 F223 64(2) .
C24' C21 C22 F223 -159.1(18) .
C23 C21 C22 F223 -57(2) .
C23' C21 C22 F223 -47(2) .
C22' C21 C22 F223 146(4) .
C24 C21 C22 F223 -172.4(17) .
O2 C21 C22 F222 -70(2) .
C24' C21 C22 F222 66(3) .
C23 C21 C22 F222 168.7(19) .
C23' C21 C22 F222 178(2) .
C22' C21 C22 F222 11.9(19) .
C24 C21 C22 F222 53(2) .
O2 C21 C22 F221 -155.2(17) .
C24' C21 C22 F221 -18(3) .
C23 C21 C22 F221 83.9(19) .
C23' C21 C22 F221 94(2) .
C22' C21 C22 F221 -73(2) .
C24 C21 C22 F221 -32(2) .
F223 C22 F221 F222 -128(3) .
C21 C22 F221 F222 107(2) .
F223 C22 F222 F221 135(3) .
C21 C22 F222 F221 -100.1(19) .
O2 C21 C22' F1' 140.9(16) .
C24' C21 C22' F1' -107(2) .
C23 C21 C22' F1' 3(2) .
C23' C21 C22' F1' 18(2) .
C22 C21 C22' F1' 33(2) .
C24 C21 C22' F1' -109.2(18) .
O2 C21 C22' F2' -83.5(18) .
C24' C21 C22' F2' 29(2) .
C23 C21 C22' F2' 138.7(18) .
C23' C21 C22' F2' 153.2(17) .
C22 C21 C22' F2' 168(3) .
C24 C21 C22' F2' 26.4(18) .
O2 C21 C22' F3' 28.8(18) .
C24' C21 C22' F3' 141.3(17) .
C23 C21 C22' F3' -109.1(16) .
C23' C21 C22' F3' -94.6(17) .
C22 C21 C22' F3' -80(3) .
C24 C21 C22' F3' 138.7(16) .
O2 C21 C23 F232 -43.8(16) .
C24' C21 C23 F232 -146.1(17) .
C23' C21 C23 F232 48(3) .
C22' C21 C23 F232 93.3(17) .
C22 C21 C23 F232 79.8(16) .
C24 C21 C23 F232 -162.9(13) .
O2 C21 C23 F233 71.5(16) .
C24' C21 C23 F233 -30.8(17) .
C23' C21 C23 F233 163(4) .
C22' C21 C23 F233 -151.4(16) .
C22 C21 C23 F233 -164.9(15) .
C24 C21 C23 F233 -47.7(16) .
O2 C21 C23 F231 -156.8(13) .
C24' C21 C23 F231 100.9(18) .
C23' C21 C23 F231 -65(3) .
C22' C21 C23 F231 -20(2) .
C22 C21 C23 F231 -33.2(18) .
C24 C21 C23 F231 84.1(16) .
O2 C21 C23' F6' 37.8(19) .
C24' C21 C23' F6' -72(2) .
C23 C21 C23' F6' -57(3) .
C22' C21 C23' F6' 160.3(16) .
C22 C21 C23' F6' 153.4(19) .
C24 C21 C23' F6' -93.2(19) .
O2 C21 C23' F4' -73.6(19) .
C24' C21 C23' F4' 176.5(19) .
C23 C21 C23' F4' -169(4) .
C22' C21 C23' F4' 49(2) .
C22 C21 C23' F4' 42.1(18) .
C24 C21 C23' F4' 155.4(16) .
O2 C21 C23' F5' 148.2(16) .
C24' C21 C23' F5' 38(2) .
C23 C21 C23' F5' 53(3) .
C22' C21 C23' F5' -89.4(19) .
C22 C21 C23' F5' -96.2(19) .
C24 C21 C23' F5' 17(2) .
O2 C21 C24 F242 -34.6(17) .
C24' C21 C24 F242 42(2) .
C23 C21 C24 F242 85.4(16) .
C23' C21 C24 F242 96.8(18) .
C22' C21 C24 F242 -143.6(16) .
C22 C21 C24 F242 -161.3(17) .
O2 C21 C24 F241 -174.4(12) .
C24' C21 C24 F241 -98(3) .
C23 C21 C24 F241 -54.4(15) .
C23' C21 C24 F241 -43.0(19) .
C22' C21 C24 F241 76.6(14) .
C22 C21 C24 F241 58.9(17) .
O2 C21 C24 F243 73.7(15) .
C24' C21 C24 F243 150(3) .
C23 C21 C24 F243 -166.4(13) .
C23' C21 C24 F243 -155.0(15) .
C22' C21 C24 F243 -35.3(14) .
C22 C21 C24 F243 -53.0(17) .
O2 C21 C24' F8' 172(2) .
C23 C21 C24' F8' -77(3) .
C23' C21 C24' F8' -73(3) .
C22' C21 C24' F8' 56(3) .
C22 C21 C24' F8' 31(3) .
C24 C21 C24' F8' 62(3) .
O2 C21 C24' F9' -96(2) .
C23 C21 C24' F9' 14(2) .
C23' C21 C24' F9' 19(3) .
C22' C21 C24' F9' 147(2) .
C22 C21 C24' F9' 123(2) .
C24 C21 C24' F9' 154(4) .
O2 C21 C24' F7' 55(3) .
C23 C21 C24' F7' 166(3) .
C23' C21 C24' F7' 171(2) .
C22' C21 C24' F7' -61(3) .
C22 C21 C24' F7' -85(3) .
C24 C21 C24' F7' -55(3) .
F7' C24' F8' F9' -125(3) .
C21 C24' F8' F9' 110(3) .
F7' C24' F9' F8' 84(3) .
C21 C24' F9' F8' -128(3) .
Al1 O3 C31 C32 -17(3) .
Al1 O3 C31 C34 104(2) .
Al1 O3 C31 C33 -138.0(17) .
O3 C31 C32 F322 -160.9(10) .
C34 C31 C32 F322 79.5(12) .
C33 C31 C32 F322 -39.4(12) .
O3 C31 C32 F323 -44.1(13) .
C34 C31 C32 F323 -163.7(9) .
C33 C31 C32 F323 77.4(10) .
O3 C31 C32 F321 74.7(12) .
C34 C31 C32 F321 -44.9(11) .
C33 C31 C32 F321 -163.8(8) .
O3 C31 C33 F333 -159.9(12) .
C32 C31 C33 F333 76.9(13) .
C34 C31 C33 F333 -42.7(14) .
O3 C31 C33 F332 -43.7(13) .
C32 C31 C33 F332 -166.9(10) .
C34 C31 C33 F332 73.5(11) .
O3 C31 C33 F331 77.8(12) .
C32 C31 C33 F331 -45.4(11) .
C34 C31 C33 F331 -164.9(10) .
O3 C31 C34 F342 -161.0(11) .
C32 C31 C34 F342 -38.5(15) .
C33 C31 C34 F342 80.5(13) .
O3 C31 C34 F343 -49.8(12) .
C32 C31 C34 F343 72.7(12) .
C33 C31 C34 F343 -168.3(10) .
O3 C31 C34 F341 74.1(12) .
C32 C31 C34 F341 -163.5(10) .
C33 C31 C34 F341 -44.5(13) .
Al1 O4 C41 C44 -109(3) .
Al1 O4 C41 C42 130(2) .
Al1 O4 C41 C43 9(3) .
O4 C41 C42 F423 -46.4(10) .
C44 C41 C42 F423 -166.5(8) .
C43 C41 C42 F423 75.8(9) .
O4 C41 C42 F422 -166.8(8) .
C44 C41 C42 F422 73.1(9) .
C43 C41 C42 F422 -44.6(10) .
O4 C41 C42 F421 71.4(10) .
C44 C41 C42 F421 -48.7(9) .
C43 C41 C42 F421 -166.3(7) .
O4 C41 C43 F432 -160.8(10) .
C44 C41 C43 F432 -41.8(11) .
C42 C41 C43 F432 77.5(10) .
O4 C41 C43 F431 -44.0(11) .
C44 C41 C43 F431 74.9(9) .
C42 C41 C43 F431 -165.7(7) .
O4 C41 C43 F433 74.4(12) .
C44 C41 C43 F433 -166.6(9) .
C42 C41 C43 F433 -47.3(11) .
O4 C41 C44 F443 -47.2(11) .
C42 C41 C44 F443 73.7(10) .
C43 C41 C44 F443 -167.6(9) .
O4 C41 C44 F441 71.9(10) .
C42 C41 C44 F441 -167.1(8) .
C43 C41 C44 F441 -48.5(11) .
O4 C41 C44 F442 -165.1(9) .
C42 C41 C44 F442 -44.2(11) .
C43 C41 C44 F442 74.4(11) .
